data_4321652
loop_
_publ_author_name
'A. Chandrasekaran'
'Roberta O. Day'
'Robert R. Holmes'

_publ_section_title
;
 Synthesis and Structure of Cyclic Phosphate, Phosphoramidate,
 Phosphonates, and Phosphonium Salts. Phosphatrane Formation1
;
_journal_name_full 'Inorganic Chemistry'
_journal_page_first 5683
_journal_page_last 5689
_journal_paper_doi 10.1021/ic000467a
_journal_volume 39
_journal_year 2000
_chemical_formula_sum 'C31 H42 N O4 P Si'
_chemical_formula_weight 551.72
_chemical_name_systematic
; 
 ? 
;
_space_group_IT_number 14
_symmetry_cell_setting monoclinic
_symmetry_space_group_name_Hall '-P 2yn'
_symmetry_space_group_name_H-M 'P 1 21/n 1'
_atom_sites_solution_hydrogens geom
_atom_sites_solution_primary direct
_atom_sites_solution_secondary difmap
_audit_creation_method SHELXL
_cell_angle_alpha 90.00
_cell_angle_beta 102.55(2)
_cell_angle_gamma 90.00
_cell_formula_units_Z 4
_cell_length_a 14.998(4)
_cell_length_b 8.487(2)
_cell_length_c 25.352(6)
_cell_measurement_reflns_used 25
_cell_measurement_temperature 293(2)
_cell_volume 3149.9(14)
_computing_structure_refinement 'SHELXL-93 (Sheldrick, 1993)'
_computing_structure_solution 'SHELXS-86 (Sheldrick, 1990)'
_diffrn_ambient_temperature 293(2)
_diffrn_measurement_device CAD4
_diffrn_radiation_monochromator graphite
_diffrn_radiation_source 'fine-focus sealed tube'
_diffrn_radiation_type MoK\a
_diffrn_radiation_wavelength 0.71073
_diffrn_reflns_av_R_equivalents 0.0000
_diffrn_reflns_av_sigmaI/netI 0.0338
_diffrn_reflns_limit_h_max 15
_diffrn_reflns_limit_h_min 0
_diffrn_reflns_limit_k_max 8
_diffrn_reflns_limit_k_min 0
_diffrn_reflns_limit_l_max 26
_diffrn_reflns_limit_l_min -26
_diffrn_reflns_number 3835
_diffrn_reflns_theta_max 21.98
_diffrn_reflns_theta_min 2.54
_exptl_absorpt_coefficient_mu 0.159
_exptl_absorpt_correction_type none
_exptl_crystal_colour colorless
_exptl_crystal_density_diffrn 1.163
_exptl_crystal_F_000 1184
_exptl_crystal_size_max 0.75
_exptl_crystal_size_mid 0.50
_exptl_crystal_size_min 0.50
_refine_diff_density_max 0.248
_refine_diff_density_min -0.241
_refine_diff_density_rms 0.036
_refine_ls_extinction_coef 0.0124(11)
_refine_ls_extinction_expression Fc^*^=kFc[1+0.001xFc^2^\l^3^/sin(2\q)]^-1/4^
_refine_ls_extinction_method SHELXL
_refine_ls_goodness_of_fit_all 1.031
_refine_ls_goodness_of_fit_obs 1.070
_refine_ls_matrix_type full
_refine_ls_number_parameters 344
_refine_ls_number_reflns 3426
_refine_ls_number_restraints 0
_refine_ls_restrained_S_all 1.096
_refine_ls_restrained_S_obs 1.070
_refine_ls_R_factor_all 0.0754
_refine_ls_R_factor_obs 0.0421
_refine_ls_shift/esd_max 0.000
_refine_ls_shift/esd_mean 0.000
_refine_ls_structure_factor_coef Fsqd
_refine_ls_weighting_details 'w=1/[\s^2^(Fo^2^)+(0.0673P)^2^+1.6590P] where P=(Fo^2^+2Fc^2^)/3'
_refine_ls_weighting_scheme calc
_refine_ls_wR_factor_all 0.1394
_refine_ls_wR_factor_obs 0.1126
_reflns_number_observed 2722
_reflns_number_total 3835
_reflns_observed_criterion >2sigma(I)
_cod_data_source_file ic000467a_6.cif
_cod_data_source_block acp37
_cod_depositor_comments
;
The following automatic conversions were performed:

'_refine_ls_weighting_scheme' value 'calc
w=1/[\s^2^(Fo^2^)+(0.0673P)^2^+1.6590P] where P=(Fo^2^+2Fc^2^)/3' was
changed to 'calc'. New tag '_refine_ls_weighting_details' was
created. The value of the new tag was set to
'w=1/[\s^2^(Fo^2^)+(0.0673P)^2^+1.6590P] where P=(Fo^2^+2Fc^2^)/3'.

Automatic conversion script
Id: cif_fix_values 3143 2015-03-26 13:38:13Z robertas 
;
_cod_original_cell_volume 3149.9(13)
_cod_database_code 4321652

loop_
_symmetry_equiv_pos_as_xyz
'x, y, z'
'-x+1/2, y+1/2, -z+1/2'
'-x, -y, -z'
'x-1/2, -y-1/2, z-1/2'

loop_
_atom_site_aniso_label
_atom_site_aniso_U_11
_atom_site_aniso_U_22
_atom_site_aniso_U_33
_atom_site_aniso_U_23
_atom_site_aniso_U_13
_atom_site_aniso_U_12
P 0.0656(6) 0.0400(5) 0.0741(6) 0.0019(4) 0.0324(5) 0.0036(4)
Si 0.0631(7) 0.0871(8) 0.0997(9) 0.0064(7) 0.0255(6) 0.0187(6)
N 0.0444(14) 0.0474(14) 0.0537(14) 0.0073(12) 0.0204(12) 0.0022(11)
O1 0.0739(14) 0.0482(13) 0.0718(15) -0.0026(12) 0.0298(12) 0.0017(11)
O2 0.0612(13) 0.0464(12) 0.0746(15) 0.0065(11) 0.0301(11) 0.0140(10)
O3 0.0530(13) 0.083(2) 0.079(2) 0.0057(14) 0.0238(12) 0.0053(12)
O4 0.0589(13) 0.0495(13) 0.085(2) 0.0001(11) 0.0325(12) 0.0050(10)
C1 0.064(2) 0.055(2) 0.056(2) -0.004(2) 0.027(2) 0.000(2)
C2 0.071(2) 0.075(2) 0.060(2) -0.011(2) 0.023(2) -0.009(2)
C3 0.064(2) 0.101(3) 0.055(2) -0.012(2) 0.014(2) -0.006(2)
C4 0.070(2) 0.088(3) 0.052(2) 0.006(2) 0.020(2) 0.009(2)
C5 0.068(2) 0.065(2) 0.057(2) 0.005(2) 0.025(2) 0.000(2)
C6 0.054(2) 0.059(2) 0.049(2) 0.000(2) 0.023(2) 0.003(2)
C7 0.053(2) 0.053(2) 0.059(2) 0.006(2) 0.028(2) 0.0016(15)
C8 0.047(2) 0.040(2) 0.058(2) 0.0063(14) 0.0237(14) 0.0067(13)
C9 0.046(2) 0.046(2) 0.058(2) 0.009(2) 0.0271(14) 0.0071(14)
C10 0.063(2) 0.061(2) 0.060(2) 0.000(2) 0.031(2) 0.004(2)
C11 0.068(2) 0.092(3) 0.056(2) 0.003(2) 0.023(2) 0.000(2)
C12 0.066(2) 0.101(3) 0.058(2) 0.026(2) 0.020(2) 0.014(2)
C13 0.050(2) 0.066(2) 0.073(2) 0.026(2) 0.027(2) 0.015(2)
C14 0.051(2) 0.053(2) 0.059(2) 0.006(2) 0.028(2) 0.0079(15)
C15 0.049(2) 0.058(2) 0.056(2) 0.013(2) 0.0164(15) 0.0014(15)
C16 0.051(2) 0.053(2) 0.056(2) 0.000(2) 0.020(2) -0.007(2)
C17 0.061(2) 0.060(2) 0.060(2) 0.010(2) 0.020(2) -0.004(2)
C18 0.086(3) 0.064(2) 0.054(2) 0.005(2) 0.022(2) -0.015(2)
C19 0.095(3) 0.087(3) 0.076(3) 0.008(2) 0.047(2) -0.024(2)
C20 0.065(2) 0.089(3) 0.082(3) 0.007(2) 0.038(2) -0.011(2)
C21 0.056(2) 0.063(2) 0.061(2) 0.001(2) 0.020(2) -0.004(2)
C22 0.099(3) 0.104(3) 0.100(3) -0.012(3) 0.008(3) -0.039(3)
C23 0.100(3) 0.123(4) 0.085(3) 0.030(3) 0.009(2) 0.016(3)
C24 0.133(4) 0.147(4) 0.062(3) -0.014(3) 0.024(3) 0.012(3)
C25 0.075(2) 0.075(3) 0.114(3) 0.041(2) 0.029(2) 0.027(2)
C26 0.122(3) 0.089(3) 0.077(3) 0.029(2) 0.017(2) -0.017(3)
C27 0.084(3) 0.175(5) 0.156(4) 0.047(4) 0.076(3) 0.004(3)
C28 0.106(3) 0.047(2) 0.106(3) 0.005(2) 0.055(2) 0.006(2)
C29 0.072(3) 0.143(4) 0.138(4) -0.004(4) 0.017(3) 0.036(3)
C30 0.139(5) 0.113(4) 0.203(6) 0.071(4) 0.084(4) 0.039(3)
C31 0.107(4) 0.122(4) 0.149(5) -0.038(4) 0.000(3) 0.028(3)

loop_
_atom_site_label
_atom_site_type_symbol
_atom_site_fract_x
_atom_site_fract_y
_atom_site_fract_z
_atom_site_U_iso_or_equiv
_atom_site_thermal_displace_type
_atom_site_occupancy
_atom_site_calc_flag
_atom_site_refinement_flags
_atom_site_disorder_group
P P 0.03618(6) 0.08214(9) 0.91842(4) 0.0573(3) Uani 1 d . .
Si Si 0.45224(7) 0.32604(14) 0.92471(5) 0.0821(4) Uani 1 d . .
N N 0.14461(15) 0.5152(3) 0.90231(9) 0.0470(6) Uani 1 d . .
O1 O 0.04406(15) 0.0988(2) 0.85729(9) 0.0625(6) Uani 1 d . .
O2 O 0.13461(14) 0.1394(2) 0.94894(9) 0.0584(6) Uani 1 d . .
O3 O 0.42414(14) 0.5129(3) 0.92873(9) 0.0699(7) Uani 1 d . .
O4 O -0.03935(14) 0.1666(2) 0.93275(9) 0.0617(6) Uani 1 d . .
C1 C 0.0072(2) 0.2271(4) 0.82450(13) 0.0564(8) Uani 1 d . .
C2 C -0.0775(2) 0.2045(4) 0.79019(14) 0.0671(9) Uani 1 d . .
C3 C -0.1124(3) 0.3264(5) 0.75635(14) 0.0731(10) Uani 1 d . .
H3 H -0.1688(3) 0.3130(5) 0.73277(14) 0.088 Uiso 1 calc R .
C4 C -0.0675(2) 0.4676(5) 0.75588(13) 0.0692(10) Uani 1 d . .
C5 C 0.0164(2) 0.4853(4) 0.79080(13) 0.0614(9) Uani 1 d . .
H5 H 0.0474(2) 0.5803(4) 0.79107(13) 0.074 Uiso 1 calc R .
C6 C 0.0562(2) 0.3657(4) 0.82561(12) 0.0523(8) Uani 1 d . .
C7 C 0.1484(2) 0.3926(4) 0.86192(12) 0.0523(8) Uani 1 d . .
H7A H 0.1701(2) 0.2951(4) 0.88018(12) 0.063 Uiso 1 calc R .
H7B H 0.1914(2) 0.4240(4) 0.84028(12) 0.063 Uiso 1 calc R .
C8 C 0.0866(2) 0.4764(3) 0.94046(11) 0.0463(7) Uani 1 d . .
H8A H 0.0365(2) 0.4116(3) 0.92152(11) 0.056 Uiso 1 calc R .
H8B H 0.0604(2) 0.5738(3) 0.95016(11) 0.056 Uiso 1 calc R .
C9 C 0.1307(2) 0.3922(3) 0.99229(12) 0.0475(8) Uani 1 d . .
C10 C 0.1516(2) 0.4779(4) 1.03995(13) 0.0587(9) Uani 1 d . .
H10 H 0.1350(2) 0.5835(4) 1.03912(13) 0.070 Uiso 1 calc R .
C11 C 0.1960(2) 0.4135(5) 1.08855(14) 0.0704(10) Uani 1 d . .
C12 C 0.2212(2) 0.2564(5) 1.0888(2) 0.0742(11) Uani 1 d . .
H12 H 0.2530(2) 0.2121(5) 1.1209(2) 0.089 Uiso 1 calc R .
C13 C 0.2007(2) 0.1632(4) 1.04315(15) 0.0611(9) Uani 1 d . .
C14 C 0.1535(2) 0.2334(4) 0.99587(13) 0.0519(8) Uani 1 d . .
C15 C 0.2357(2) 0.5699(4) 0.92934(12) 0.0537(8) Uani 1 d . .
H15A H 0.2714(2) 0.4808(4) 0.94620(12) 0.064 Uiso 1 calc R .
H15B H 0.2300(2) 0.6438(4) 0.95762(12) 0.064 Uiso 1 calc R .
C16 C 0.2854(2) 0.6487(4) 0.89075(12) 0.0521(8) Uani 1 d . .
C17 C 0.2404(2) 0.7592(4) 0.85421(13) 0.0594(8) Uani 1 d . .
H17 H 0.1796(2) 0.7816(4) 0.85385(13) 0.071 Uiso 1 calc R .
C18 C 0.2822(3) 0.8376(4) 0.81830(13) 0.0670(9) Uani 1 d . .
C19 C 0.3720(3) 0.8015(5) 0.8204(2) 0.0814(12) Uani 1 d . .
H19 H 0.4015(3) 0.8521(5) 0.7964(2) 0.098 Uiso 1 calc R .
C20 C 0.4208(2) 0.6940(5) 0.8561(2) 0.0751(11) Uani 1 d . .
C21 C 0.3763(2) 0.6167(4) 0.89146(13) 0.0592(8) Uani 1 d . .
C22 C -0.1278(3) 0.0503(5) 0.7908(2) 0.1030(14) Uani 1 d . .
H22A H -0.0921(3) -0.0192(5) 0.8170(2) 0.155 Uiso 1 calc R .
H22B H -0.1377(3) 0.0025(5) 0.7556(2) 0.155 Uiso 1 calc R .
H22C H -0.1856(3) 0.0696(5) 0.8000(2) 0.155 Uiso 1 calc R .
C23 C -0.1071(3) 0.6009(6) 0.7176(2) 0.1045(14) Uani 1 d . .
H23A H -0.0658(3) 0.6889(6) 0.7233(2) 0.157 Uiso 1 calc R .
H23B H -0.1648(3) 0.6327(6) 0.7246(2) 0.157 Uiso 1 calc R .
H23C H -0.1155(3) 0.5653(6) 0.6810(2) 0.157 Uiso 1 calc R .
C24 C 0.2181(3) 0.5124(6) 1.1393(2) 0.114(2) Uani 1 d . .
H24A H 0.1956(3) 0.6176(6) 1.1312(2) 0.170 Uiso 1 calc R .
H24B H 0.2830(3) 0.5153(6) 1.1527(2) 0.170 Uiso 1 calc R .
H24C H 0.1895(3) 0.4672(6) 1.1662(2) 0.170 Uiso 1 calc R .
C25 C 0.2303(3) -0.0075(4) 1.0443(2) 0.0868(12) Uani 1 d . .
H25A H 0.2619(3) -0.0350(4) 1.0803(2) 0.130 Uiso 1 calc R .
H25B H 0.2702(3) -0.0222(4) 1.0198(2) 0.130 Uiso 1 calc R .
H25C H 0.1775(3) -0.0736(4) 1.0336(2) 0.130 Uiso 1 calc R .
C26 C 0.2303(3) 0.9584(5) 0.7795(2) 0.0970(14) Uani 1 d . .
H26A H 0.1687(3) 0.9657(5) 0.7843(2) 0.146 Uiso 1 calc R .
H26B H 0.2298(3) 0.9271(5) 0.7430(2) 0.146 Uiso 1 calc R .
H26C H 0.2596(3) 1.0592(5) 0.7865(2) 0.146 Uiso 1 calc R .
C27 C 0.5207(3) 0.6615(7) 0.8572(2) 0.131(2) Uani 1 d . .
H27A H 0.5433(3) 0.5834(7) 0.8842(2) 0.196 Uiso 1 calc R .
H27B H 0.5553(3) 0.7569(7) 0.8657(2) 0.196 Uiso 1 calc R .
H27C H 0.5268(3) 0.6236(7) 0.8225(2) 0.196 Uiso 1 calc R .
C28 C 0.0357(3) -0.1240(4) 0.9270(2) 0.0814(12) Uani 1 d . .
H28A H 0.0880(3) -0.1688(4) 0.9165(2) 0.122 Uiso 1 calc R .
H28B H -0.0190(3) -0.1673(4) 0.9050(2) 0.122 Uiso 1 calc R .
H28C H 0.0380(3) -0.1482(4) 0.9643(2) 0.122 Uiso 1 calc R .
C29 C 0.5778(3) 0.3091(6) 0.9434(2) 0.118(2) Uani 1 d . .
H29A H 0.5995(3) 0.3472(6) 0.9796(2) 0.178 Uiso 1 calc R .
H29B H 0.6042(3) 0.3706(6) 0.9189(2) 0.178 Uiso 1 calc R .
H29C H 0.5951(3) 0.2007(6) 0.9414(2) 0.178 Uiso 1 calc R .
C30 C 0.4034(4) 0.2146(6) 0.9741(3) 0.144(2) Uani 1 d . .
H30A H 0.3380(4) 0.2223(6) 0.9648(3) 0.217 Uiso 1 calc R .
H30B H 0.4257(4) 0.2574(6) 1.0096(3) 0.217 Uiso 1 calc R .
H30C H 0.4211(4) 0.1060(6) 0.9737(3) 0.217 Uiso 1 calc R .
C31 C 0.4068(3) 0.2542(6) 0.8555(2) 0.130(2) Uani 1 d . .
H31A H 0.3416(3) 0.2647(6) 0.8469(2) 0.195 Uiso 1 calc R .
H31B H 0.4230(3) 0.1454(6) 0.8530(2) 0.195 Uiso 1 calc R .
H31C H 0.4324(3) 0.3152(6) 0.8304(2) 0.195 Uiso 1 calc R .

loop_
_atom_type_symbol
_atom_type_description
_atom_type_scat_dispersion_real
_atom_type_scat_dispersion_imag
_atom_type_scat_source
C C 0.0033 0.0016 'International Tables Vol C Tables 4.2.6.8 and 6.1.1.4'
H H 0.0000 0.0000 'International Tables Vol C Tables 4.2.6.8 and 6.1.1.4'
N N 0.0061 0.0033 'International Tables Vol C Tables 4.2.6.8 and 6.1.1.4'
O O 0.0106 0.0060 'International Tables Vol C Tables 4.2.6.8 and 6.1.1.4'
Si Si 0.0817 0.0704 'International Tables Vol C Tables 4.2.6.8 and 6.1.1.4'
P P 0.1023 0.0942 'International Tables Vol C Tables 4.2.6.8 and 6.1.1.4'

loop_
_geom_angle_atom_site_label_1
_geom_angle_atom_site_label_2
_geom_angle_atom_site_label_3
_geom_angle
_geom_angle_site_symmetry_1
_geom_angle_site_symmetry_3
_geom_angle_publ_flag
O4 P O2 114.88(13) . . ?
O4 P O1 115.36(13) . . ?
O2 P O1 100.96(12) . . ?
O4 P C28 115.8(2) . . ?
O2 P C28 105.8(2) . . ?
O1 P C28 102.2(2) . . ?
O3 Si C29 108.6(2) . . ?
O3 Si C31 109.3(2) . . ?
C29 Si C31 111.3(2) . . ?
O3 Si C30 107.9(2) . . ?
C29 Si C30 108.7(3) . . ?
C31 Si C30 111.0(3) . . ?
C15 N C7 112.2(2) . . ?
C15 N C8 112.8(2) . . ?
C7 N C8 114.7(2) . . ?
C1 O1 P 122.9(2) . . ?
C14 O2 P 125.5(2) . . ?
C21 O3 Si 132.5(2) . . ?
C6 C1 C2 122.7(3) . . ?
C6 C1 O1 120.5(3) . . ?
C2 C1 O1 116.8(3) . . ?
C3 C2 C1 117.4(3) . . ?
C3 C2 C22 122.3(4) . . ?
C1 C2 C22 120.3(4) . . ?
C2 C3 C4 122.7(3) . . ?
C3 C4 C5 118.0(3) . . ?
C3 C4 C23 121.9(4) . . ?
C5 C4 C23 120.1(4) . . ?
C4 C5 C6 122.2(3) . . ?
C1 C6 C5 117.1(3) . . ?
C1 C6 C7 123.7(3) . . ?
C5 C6 C7 119.2(3) . . ?
N C7 C6 111.4(2) . . ?
N C8 C9 117.8(2) . . ?
C14 C9 C10 116.5(3) . . ?
C14 C9 C8 124.7(3) . . ?
C10 C9 C8 118.8(3) . . ?
C11 C10 C9 123.0(3) . . ?
C12 C11 C10 117.6(3) . . ?
C12 C11 C24 121.5(4) . . ?
C10 C11 C24 120.9(4) . . ?
C11 C12 C13 122.5(3) . . ?
C14 C13 C12 117.2(3) . . ?
C14 C13 C25 121.3(4) . . ?
C12 C13 C25 121.4(3) . . ?
C13 C14 C9 123.0(3) . . ?
C13 C14 O2 117.3(3) . . ?
C9 C14 O2 119.5(3) . . ?
N C15 C16 112.3(2) . . ?
C21 C16 C17 118.4(3) . . ?
C21 C16 C15 121.9(3) . . ?
C17 C16 C15 119.7(3) . . ?
C18 C17 C16 122.7(3) . . ?
C19 C18 C17 116.7(3) . . ?
C19 C18 C26 122.5(3) . . ?
C17 C18 C26 120.8(4) . . ?
C18 C19 C20 123.3(3) . . ?
C19 C20 C21 118.3(3) . . ?
C19 C20 C27 120.9(3) . . ?
C21 C20 C27 120.8(4) . . ?
O3 C21 C16 120.0(3) . . ?
O3 C21 C20 119.5(3) . . ?
C16 C21 C20 120.5(3) . . ?

loop_
_geom_bond_atom_site_label_1
_geom_bond_atom_site_label_2
_geom_bond_distance
_geom_bond_site_symmetry_2
_geom_bond_publ_flag
P O4 1.452(2) . ?
P O2 1.587(2) . ?
P O1 1.586(2) . ?
P C28 1.763(3) . ?
Si O3 1.649(3) . ?
Si C29 1.845(4) . ?
Si C31 1.843(5) . ?
Si C30 1.843(5) . ?
N C15 1.465(4) . ?
N C7 1.469(4) . ?
N C8 1.471(3) . ?
O1 C1 1.408(4) . ?
O2 C14 1.409(4) . ?
O3 C21 1.375(4) . ?
C1 C6 1.384(4) . ?
C1 C2 1.388(5) . ?
C2 C3 1.373(5) . ?
C2 C22 1.513(5) . ?
C3 C4 1.376(5) . ?
C4 C5 1.380(5) . ?
C4 C23 1.524(5) . ?
C5 C6 1.391(4) . ?
C6 C7 1.503(4) . ?
C8 C9 1.516(4) . ?
C9 C14 1.388(4) . ?
C9 C10 1.386(4) . ?
C10 C11 1.380(5) . ?
C11 C12 1.385(5) . ?
C11 C24 1.512(5) . ?
C12 C13 1.380(5) . ?
C13 C14 1.387(4) . ?
C13 C25 1.514(5) . ?
C15 C16 1.509(4) . ?
C16 C21 1.386(4) . ?
C16 C17 1.387(4) . ?
C17 C18 1.382(4) . ?
C18 C19 1.372(5) . ?
C18 C26 1.514(5) . ?
C19 C20 1.379(5) . ?
C20 C21 1.393(5) . ?
C20 C27 1.518(5) . ?

loop_
_cod_related_entry_id
_cod_related_entry_database
_cod_related_entry_code
1 ChemSpider 30661124
